data_4326463
loop_
_publ_author_name
'Alan F. Heyduk'
'Ryan A. Zarkesh'
'Andy I. Nguyen'

_publ_section_title
;
 Designing Catalysts for Nitrene Transfer Using Early Transition Metals
 and Redox-Active Ligands
;
_journal_name_full 'Inorganic Chemistry'
_journal_page_first 9849
_journal_page_last 9863
_journal_paper_doi 10.1021/ic200911b
_journal_volume 50
_journal_year 2011
_chemical_formula_sum 'C36 H60 Cl2 N O4 Ta'
_chemical_formula_weight 822.70
_chemical_name_systematic
; 
 ? 
;
_space_group_IT_number 19
_symmetry_cell_setting orthorhombic
_symmetry_space_group_name_Hall 'P 2ac 2ab'
_symmetry_space_group_name_H-M 'P 21 21 21'
_atom_sites_solution_hydrogens geom
_atom_sites_solution_primary direct
_atom_sites_solution_secondary difmap
_audit_creation_method SHELXL-97
_cell_angle_alpha 90.00
_cell_angle_beta 90.00
_cell_angle_gamma 90.00
_cell_formula_units_Z 4
_cell_length_a 14.5421(14)
_cell_length_b 16.0857(16)
_cell_length_c 17.0730(17)
_cell_measurement_reflns_used 9942
_cell_measurement_temperature 143(2)
_cell_measurement_theta_max 28.12
_cell_measurement_theta_min 3.96
_cell_volume 3993.7(7)
_computing_cell_refinement 'Bruker SMART APEX2/SAINT'
_computing_data_collection 'Bruker SMART APEX2'
_computing_data_reduction 'Bruker SAINT'
_computing_molecular_graphics 'Bruker SHELXTL'
_computing_publication_material 'Bruker SHELXTL'
_computing_structure_refinement 'SHELXL-97 (Sheldrick, 2008)'
_computing_structure_solution 'SHELXS-97 (Sheldrick, 2008)'
_diffrn_ambient_temperature 143(2)
_diffrn_measured_fraction_theta_full 0.991
_diffrn_measured_fraction_theta_max 0.991
_diffrn_measurement_device_type 'Bruker SMART APEX II CCD'
_diffrn_measurement_method 'phi and omega'
_diffrn_radiation_monochromator graphite
_diffrn_radiation_source 'fine-focus sealed tube'
_diffrn_radiation_type MoK\a
_diffrn_radiation_wavelength 0.71073
_diffrn_reflns_av_R_equivalents 0.0517
_diffrn_reflns_av_sigmaI/netI 0.0455
_diffrn_reflns_limit_h_max 19
_diffrn_reflns_limit_h_min -19
_diffrn_reflns_limit_k_max 21
_diffrn_reflns_limit_k_min -21
_diffrn_reflns_limit_l_max 22
_diffrn_reflns_limit_l_min -22
_diffrn_reflns_number 46103
_diffrn_reflns_theta_full 28.30
_diffrn_reflns_theta_max 28.30
_diffrn_reflns_theta_min 3.96
_exptl_absorpt_coefficient_mu 2.920
_exptl_absorpt_correction_T_max 0.7027
_exptl_absorpt_correction_T_min 0.4952
_exptl_absorpt_correction_type multi-scan
_exptl_absorpt_process_details 'Bruker SADABS'
_exptl_crystal_colour red
_exptl_crystal_density_diffrn 1.368
_exptl_crystal_density_meas ?
_exptl_crystal_description prism
_exptl_crystal_F_000 1688
_exptl_crystal_size_max 0.28
_exptl_crystal_size_mid 0.16
_exptl_crystal_size_min 0.13
_refine_diff_density_max 8.183
_refine_diff_density_min -2.247
_refine_diff_density_rms 0.225
_refine_ls_abs_structure_details 'Flack H D (1983), Acta Cryst. A39, 876-881'
_refine_ls_abs_structure_Flack 0.496(18)
_refine_ls_extinction_method none
_refine_ls_goodness_of_fit_ref 1.108
_refine_ls_hydrogen_treatment constr
_refine_ls_matrix_type full
_refine_ls_number_parameters 398
_refine_ls_number_reflns 9844
_refine_ls_number_restraints 0
_refine_ls_restrained_S_all 1.108
_refine_ls_R_factor_all 0.0705
_refine_ls_R_factor_gt 0.0610
_refine_ls_shift/su_max 0.122
_refine_ls_shift/su_mean 0.001
_refine_ls_structure_factor_coef Fsqd
_refine_ls_weighting_details 'calc w=1/[\s^2^(Fo^2^)+(0.0606P)^2^+46.9369P] where P=(Fo^2^+2Fc^2^)/3'
_refine_ls_weighting_scheme calc
_refine_ls_wR_factor_gt 0.1511
_refine_ls_wR_factor_ref 0.1588
_reflns_number_gt 8793
_reflns_number_total 9844
_reflns_threshold_expression >2sigma(I)
_cod_data_source_file ic200911b_si_001_1.cif
_cod_data_source_block afh140
_cod_depositor_comments
;
The following automatic conversions were performed:

'_exptl_crystal_density_meas' value 'none' was changed to '?' - the
value is perceived as not measured.

Automatic conversion script
Id: cif_fix_values 3008 2015-01-20 13:52:24Z robertas 
;
_cod_database_code 4326463

loop_
_symmetry_equiv_pos_as_xyz
'x, y, z'
'-x+1/2, -y, z+1/2'
'-x, y+1/2, -z+1/2'
'x+1/2, -y+1/2, -z'

loop_
_atom_site_label
_atom_site_type_symbol
_atom_site_fract_x
_atom_site_fract_y
_atom_site_fract_z
_atom_site_U_iso_or_equiv
_atom_site_adp_type
_atom_site_occupancy
_atom_site_symmetry_multiplicity
_atom_site_calc_flag
_atom_site_refinement_flags
_atom_site_disorder_assembly
_atom_site_disorder_group
Ta1 Ta -0.45096(2) 0.23983(2) -0.09102(2) 0.02027(10) Uani 1 1 d . A .
Cl1A Cl -0.35741(17) 0.2345(2) -0.20439(14) 0.0428(7) Uani 1 1 d . . .
Cl2A Cl -0.49587(18) 0.2337(2) 0.04341(15) 0.0449(7) Uani 1 1 d . . .
O1 O -0.4819(4) 0.3527(3) -0.0999(4) 0.0179(12) Uiso 1 1 d . . .
O2 O -0.4805(4) 0.1255(4) -0.0998(5) 0.0282(15) Uani 1 1 d . . .
N1 N -0.5761(5) 0.2399(6) -0.1450(4) 0.0229(15) Uani 1 1 d . . .
C1 C -0.6171(6) 0.3174(6) -0.1595(6) 0.0228(19) Uani 1 1 d . . .
C2 C -0.5625(6) 0.3823(6) -0.1291(5) 0.0210(18) Uani 1 1 d . . .
C3 C -0.5899(7) 0.4652(6) -0.1300(6) 0.0225(19) Uani 1 1 d . . .
C4 C -0.6756(7) 0.4822(6) -0.1632(6) 0.026(2) Uani 1 1 d . . .
H4A H -0.6967 0.5381 -0.1634 0.031 Uiso 1 1 calc R . .
C5 C -0.7315(7) 0.4214(6) -0.1962(6) 0.026(2) Uani 1 1 d . . .
C6 C -0.7046(7) 0.3389(6) -0.1927(7) 0.029(2) Uani 1 1 d . . .
H6A H -0.7440 0.2966 -0.2122 0.034 Uiso 1 1 calc R . .
C7 C -0.5306(6) 0.5331(5) -0.0933(7) 0.027(2) Uani 1 1 d . . .
C8 C -0.4373(8) 0.5384(7) -0.1387(8) 0.040(3) Uani 1 1 d . . .
H8A H -0.4485 0.5591 -0.1919 0.060 Uiso 1 1 calc R . .
H8B H -0.4094 0.4830 -0.1415 0.060 Uiso 1 1 calc R . .
H8C H -0.3956 0.5763 -0.1113 0.060 Uiso 1 1 calc R . .
C9 C -0.5133(10) 0.5145(7) -0.0059(6) 0.039(3) Uani 1 1 d . . .
H9A H -0.5713 0.5193 0.0230 0.058 Uiso 1 1 calc R . .
H9B H -0.4687 0.5543 0.0150 0.058 Uiso 1 1 calc R . .
H9C H -0.4891 0.4579 -0.0003 0.058 Uiso 1 1 calc R . .
C10 C -0.5730(8) 0.6181(7) -0.1008(8) 0.044(3) Uani 1 1 d . . .
H10A H -0.6379 0.6155 -0.0857 0.066 Uiso 1 1 calc R . .
H10B H -0.5680 0.6370 -0.1552 0.066 Uiso 1 1 calc R . .
H10C H -0.5406 0.6571 -0.0665 0.066 Uiso 1 1 calc R . .
C11 C -0.8256(7) 0.4438(7) -0.2303(8) 0.035(2) Uani 1 1 d . . .
C12 C -0.8133(10) 0.5066(11) -0.2947(9) 0.056(4) Uani 1 1 d . . .
H12A H -0.8737 0.5261 -0.3123 0.083 Uiso 1 1 calc R . .
H12B H -0.7807 0.4808 -0.3387 0.083 Uiso 1 1 calc R . .
H12C H -0.7774 0.5538 -0.2750 0.083 Uiso 1 1 calc R . .
C13 C -0.8858(7) 0.4793(9) -0.1645(8) 0.046(3) Uani 1 1 d . . .
H13A H -0.8813 0.4434 -0.1183 0.068 Uiso 1 1 calc R . .
H13B H -0.9499 0.4817 -0.1821 0.068 Uiso 1 1 calc R . .
H13C H -0.8647 0.5354 -0.1512 0.068 Uiso 1 1 calc R . .
C14 C -0.8786(9) 0.3674(10) -0.2584(11) 0.064(5) Uani 1 1 d . . .
H14A H -0.8839 0.3273 -0.2154 0.096 Uiso 1 1 calc R . .
H14B H -0.8458 0.3417 -0.3023 0.096 Uiso 1 1 calc R . .
H14C H -0.9402 0.3842 -0.2756 0.096 Uiso 1 1 calc R . .
C15 C -0.6167(6) 0.1607(5) -0.1614(5) 0.0181(17) Uani 1 1 d . . .
C16 C -0.5641(6) 0.0972(5) -0.1340(5) 0.0182(17) Uiso 1 1 d . . .
C17 C -0.5859(7) 0.0142(6) -0.1378(7) 0.026(2) Uani 1 1 d . . .
C18 C -0.6725(8) -0.0019(7) -0.1729(7) 0.030(2) Uani 1 1 d . . .
H18A H -0.6940 -0.0576 -0.1754 0.036 Uiso 1 1 calc R . .
C19 C -0.7259(8) 0.0595(7) -0.2031(7) 0.032(2) Uani 1 1 d . . .
C20 C -0.6980(7) 0.1415(7) -0.1980(6) 0.027(2) Uani 1 1 d . . .
H20A H -0.7349 0.1843 -0.2197 0.033 Uiso 1 1 calc R . .
C21 C -0.5257(7) -0.0543(6) -0.1024(7) 0.030(2) Uani 1 1 d . . .
C22 C -0.5151(9) -0.0391(8) -0.0153(8) 0.044(3) Uani 1 1 d . . .
H22A H -0.4891 0.0164 -0.0067 0.065 Uiso 1 1 calc R . .
H22B H -0.4739 -0.0811 0.0071 0.065 Uiso 1 1 calc R . .
H22C H -0.5754 -0.0427 0.0101 0.065 Uiso 1 1 calc R . .
C23 C -0.5703(10) -0.1410(7) -0.1127(10) 0.060(5) Uani 1 1 d . . .
H23A H -0.6218 -0.1468 -0.0761 0.090 Uiso 1 1 calc R . .
H23B H -0.5246 -0.1843 -0.1021 0.090 Uiso 1 1 calc R . .
H23C H -0.5929 -0.1468 -0.1665 0.090 Uiso 1 1 calc R . .
C24 C -0.4320(9) -0.0531(7) -0.1404(7) 0.042(3) Uani 1 1 d . . .
H24A H -0.4027 0.0008 -0.1309 0.062 Uiso 1 1 calc R . .
H24B H -0.4386 -0.0620 -0.1969 0.062 Uiso 1 1 calc R . .
H24C H -0.3939 -0.0974 -0.1179 0.062 Uiso 1 1 calc R . .
C25 C -0.8214(8) 0.0366(7) -0.2417(9) 0.042(3) Uani 1 1 d . . .
C26 C -0.8902(17) 0.0541(17) -0.1831(15) 0.104(8) Uiso 1 1 d . . .
H26A H -0.9510 0.0558 -0.2078 0.157 Uiso 1 1 calc R . .
H26B H -0.8772 0.1080 -0.1587 0.157 Uiso 1 1 calc R . .
H26C H -0.8892 0.0105 -0.1430 0.157 Uiso 1 1 calc R . .
C27 C -0.8433(18) 0.0934(18) -0.3103(16) 0.162(17) Uani 1 1 d . . .
H27A H -0.7903 0.0956 -0.3457 0.243 Uiso 1 1 calc R . .
H27B H -0.8569 0.1494 -0.2908 0.243 Uiso 1 1 calc R . .
H27C H -0.8968 0.0717 -0.3386 0.243 Uiso 1 1 calc R . .
C28 C -0.8252(13) -0.0451(15) -0.2736(18) 0.122(11) Uani 1 1 d . . .
H28A H -0.7996 -0.0447 -0.3267 0.184 Uiso 1 1 calc R . .
H28B H -0.8892 -0.0639 -0.2755 0.184 Uiso 1 1 calc R . .
H28C H -0.7893 -0.0830 -0.2407 0.184 Uiso 1 1 calc R . .
O3 O -0.3176(5) 0.2636(7) -0.0368(4) 0.049(2) Uani 1 1 d . . .
C29A C -0.2520(12) 0.4043(12) -0.0135(10) 0.061(4) Uani 0.39(2) 1 d P A 1
H29A H -0.2464 0.4495 0.0248 0.091 Uiso 0.39(2) 1 calc PR A 1
H29B H -0.2813 0.4254 -0.0612 0.091 Uiso 0.39(2) 1 calc PR A 1
H29C H -0.1907 0.3828 -0.0262 0.091 Uiso 0.39(2) 1 calc PR A 1
C30A C -0.3077(17) 0.3380(15) 0.0194(14) 0.022(6) Uiso 0.39(2) 1 d P A 1
H30A H -0.3695 0.3600 0.0320 0.027 Uiso 0.39(2) 1 calc PR A 1
H30B H -0.2793 0.3187 0.0689 0.027 Uiso 0.39(2) 1 calc PR A 1
C31A C -0.2337(15) 0.2137(14) -0.0422(13) 0.018(5) Uiso 0.39(2) 1 d P A 1
H31A H -0.2074 0.2193 -0.0955 0.022 Uiso 0.39(2) 1 calc PR A 1
H31B H -0.1878 0.2350 -0.0044 0.022 Uiso 0.39(2) 1 calc PR A 1
C32A C -0.2511(12) 0.1292(14) -0.0265(11) 0.076(5) Uani 0.39(2) 1 d P A 1
H32A H -0.1936 0.0976 -0.0305 0.114 Uiso 0.39(2) 1 calc PR A 1
H32B H -0.2955 0.1077 -0.0646 0.114 Uiso 0.39(2) 1 calc PR A 1
H32C H -0.2762 0.1234 0.0264 0.114 Uiso 0.39(2) 1 calc PR A 1
C29B C -0.2520(12) 0.4043(12) -0.0135(10) 0.061(4) Uani 0.61(2) 1 d P A 2
H29D H -0.2171 0.4527 -0.0316 0.091 Uiso 0.61(2) 1 calc PR A 2
H29E H -0.2213 0.3799 0.0321 0.091 Uiso 0.61(2) 1 calc PR A 2
H29F H -0.3143 0.4216 0.0011 0.091 Uiso 0.61(2) 1 calc PR A 2
C30B C -0.2568(17) 0.345(2) -0.0741(13) 0.066(8) Uani 0.61(2) 1 d P A 2
H30C H -0.1944 0.3267 -0.0897 0.079 Uiso 0.61(2) 1 calc PR A 2
H30D H -0.2883 0.3682 -0.1205 0.079 Uiso 0.61(2) 1 calc PR A 2
C31B C -0.2714(17) 0.2218(18) 0.0158(14) 0.065(9) Uani 0.61(2) 1 d P A 2
H31C H -0.3078 0.2151 0.0644 0.078 Uiso 0.61(2) 1 calc PR A 2
H31D H -0.2130 0.2504 0.0288 0.078 Uiso 0.61(2) 1 calc PR A 2
C32B C -0.2511(12) 0.1292(14) -0.0265(11) 0.076(5) Uani 0.61(2) 1 d P A 2
H32D H -0.2180 0.0932 0.0102 0.114 Uiso 0.61(2) 1 calc PR A 2
H32E H -0.2138 0.1372 -0.0738 0.114 Uiso 0.61(2) 1 calc PR A 2
H32F H -0.3097 0.1031 -0.0408 0.114 Uiso 0.61(2) 1 calc PR A 2
O4 O -0.3291(9) -0.2492(13) 0.0943(10) 0.2078(5) Uani 1 1 d R . .
C33 C -0.2564(9) -0.2358(13) -0.0444(10) 0.140(13) Uani 1 1 d R . .
H33A H -0.2691 -0.2531 -0.0984 0.211 Uiso 1 1 calc R . .
H33B H -0.1978 -0.2597 -0.0273 0.211 Uiso 1 1 calc R . .
H33C H -0.2529 -0.1750 -0.0420 0.211 Uiso 1 1 calc R . .
C34 C -0.3355(16) -0.2671(15) 0.0105(12) 0.099(7) Uani 1 1 d . . .
H34A H -0.3939 -0.2431 -0.0089 0.119 Uiso 1 1 calc R . .
H34B H -0.3400 -0.3282 0.0043 0.119 Uiso 1 1 calc R . .
C35 C -0.4176(11) -0.2542(17) 0.1412(14) 0.102(7) Uani 1 1 d . . .
H35A H -0.4414 -0.3118 0.1384 0.122 Uiso 1 1 calc R . .
H35B H -0.4639 -0.2173 0.1166 0.122 Uiso 1 1 calc R . .
C36 C -0.4067(11) -0.2295(13) 0.2281(12) 0.092(6) Uani 1 1 d . . .
H36A H -0.4675 -0.2257 0.2525 0.138 Uiso 1 1 calc R . .
H36B H -0.3758 -0.1755 0.2315 0.138 Uiso 1 1 calc R . .
H36C H -0.3700 -0.2716 0.2553 0.138 Uiso 1 1 calc R . .

loop_
_atom_site_aniso_label
_atom_site_aniso_U_11
_atom_site_aniso_U_22
_atom_site_aniso_U_33
_atom_site_aniso_U_23
_atom_site_aniso_U_13
_atom_site_aniso_U_12
Ta1 0.01257(13) 0.02398(15) 0.02425(15) -0.00199(13) -0.00522(13) 0.00052(12)
Cl1A 0.0307(11) 0.070(2) 0.0274(11) -0.0010(13) 0.0020(9) 0.0076(14)
Cl2A 0.0354(12) 0.068(2) 0.0307(12) -0.0012(13) 0.0080(10) 0.0010(14)
O2 0.024(3) 0.019(3) 0.041(4) 0.002(3) -0.007(3) -0.001(2)
N1 0.021(3) 0.025(4) 0.023(3) -0.007(3) -0.005(2) -0.002(3)
C1 0.009(4) 0.033(5) 0.026(5) -0.004(4) -0.005(4) -0.005(3)
C2 0.011(4) 0.026(4) 0.026(4) -0.004(3) -0.005(3) 0.005(3)
C3 0.028(5) 0.024(5) 0.016(4) -0.006(3) -0.003(4) 0.001(4)
C4 0.022(5) 0.021(5) 0.033(5) -0.006(4) -0.010(4) 0.012(4)
C5 0.019(5) 0.023(5) 0.035(6) -0.011(4) -0.007(4) 0.003(4)
C6 0.017(4) 0.025(5) 0.044(6) -0.005(4) -0.008(4) 0.009(4)
C7 0.033(5) 0.017(4) 0.033(5) -0.004(4) -0.004(5) 0.003(3)
C8 0.027(6) 0.030(5) 0.064(8) -0.005(5) -0.001(6) -0.003(4)
C9 0.061(8) 0.033(6) 0.022(5) -0.009(4) -0.015(5) 0.000(5)
C10 0.051(7) 0.030(5) 0.052(8) -0.009(5) -0.022(6) 0.004(4)
C11 0.023(5) 0.032(6) 0.051(7) -0.006(5) -0.010(5) 0.010(4)
C12 0.035(7) 0.085(11) 0.047(8) 0.025(7) -0.004(6) 0.020(7)
C13 0.016(5) 0.066(9) 0.055(8) 0.009(6) 0.002(5) 0.022(5)
C14 0.035(7) 0.065(9) 0.092(12) -0.016(8) -0.032(8) 0.018(6)
C15 0.018(4) 0.019(4) 0.018(4) -0.006(3) 0.004(3) -0.007(3)
C17 0.023(5) 0.023(5) 0.033(6) 0.009(4) -0.002(4) -0.007(4)
C18 0.029(5) 0.028(5) 0.032(6) 0.004(4) 0.003(4) -0.009(4)
C19 0.023(5) 0.036(6) 0.038(6) 0.002(5) 0.001(5) -0.016(4)
C20 0.025(5) 0.031(5) 0.026(5) 0.004(4) -0.004(4) 0.011(4)
C21 0.027(5) 0.027(5) 0.035(6) 0.005(4) -0.012(4) -0.003(3)
C22 0.039(6) 0.050(7) 0.042(7) 0.020(6) -0.004(5) 0.002(5)
C23 0.059(9) 0.016(5) 0.105(13) 0.013(6) -0.038(8) -0.015(5)
C24 0.055(9) 0.034(6) 0.036(6) 0.007(4) -0.005(6) 0.015(5)
C25 0.024(5) 0.034(6) 0.066(9) 0.014(6) -0.016(6) -0.010(4)
C27 0.14(2) 0.18(3) 0.17(2) 0.13(2) -0.13(2) -0.12(2)
C28 0.060(12) 0.110(17) 0.20(3) -0.091(19) -0.074(15) 0.013(11)
O3 0.027(3) 0.085(7) 0.034(4) -0.004(5) -0.009(3) -0.006(5)
C29A 0.046(8) 0.087(12) 0.049(8) 0.002(8) -0.007(7) -0.015(8)
C32A 0.043(9) 0.120(17) 0.065(11) 0.002(10) -0.022(8) 0.008(10)
C29B 0.046(8) 0.087(12) 0.049(8) 0.002(8) -0.007(7) -0.015(8)
C30B 0.045(12) 0.12(2) 0.038(13) 0.027(13) 0.000(10) -0.024(13)
C31B 0.057(13) 0.09(2) 0.053(13) -0.004(12) -0.036(11) 0.043(14)
C32B 0.043(9) 0.120(17) 0.065(11) 0.002(10) -0.022(8) 0.008(10)
O4 0.0903(9) 0.2947(13) 0.2383(10) -0.201(11) -0.010(13) 0.023(15)
C33 0.096(15) 0.19(3) 0.137(19) -0.13(2) -0.023(14) 0.047(18)
C34 0.117(16) 0.084(14) 0.096(14) -0.015(12) -0.033(12) -0.036(13)
C35 0.050(9) 0.098(16) 0.16(2) 0.021(17) -0.004(11) -0.027(11)
C36 0.047(8) 0.098(15) 0.131(16) -0.007(13) -0.012(9) -0.050(10)

loop_
_atom_type_symbol
_atom_type_description
_atom_type_scat_dispersion_real
_atom_type_scat_dispersion_imag
_atom_type_scat_source
C C 0.0033 0.0016 'International Tables Vol C Tables 4.2.6.8 and 6.1.1.4'
H H 0.0000 0.0000 'International Tables Vol C Tables 4.2.6.8 and 6.1.1.4'
N N 0.0061 0.0033 'International Tables Vol C Tables 4.2.6.8 and 6.1.1.4'
O O 0.0106 0.0060 'International Tables Vol C Tables 4.2.6.8 and 6.1.1.4'
Cl Cl 0.1484 0.1585 'International Tables Vol C Tables 4.2.6.8 and 6.1.1.4'
Ta Ta -0.7052 6.5227 'International Tables Vol C Tables 4.2.6.8 and 6.1.1.4'

loop_
_geom_angle_atom_site_label_1
_geom_angle_atom_site_label_2
_geom_angle_atom_site_label_3
_geom_angle
O1 Ta1 O2 151.4(2)
O1 Ta1 N1 75.4(3)
O2 Ta1 N1 76.2(3)
O1 Ta1 O3 94.5(4)
O2 Ta1 O3 113.9(4)
N1 Ta1 O3 169.8(4)
O1 Ta1 Cl1A 96.1(2)
O2 Ta1 Cl1A 91.7(3)
N1 Ta1 Cl1A 98.2(2)
O3 Ta1 Cl1A 81.0(2)
O1 Ta1 Cl2A 93.0(2)
O2 Ta1 Cl2A 88.5(3)
N1 Ta1 Cl2A 101.0(2)
O3 Ta1 Cl2A 80.9(2)
Cl1A Ta1 Cl2A 160.28(9)
C2 O1 Ta1 125.1(5)
C16 O2 Ta1 122.5(5)
C1 N1 C15 125.5(6)
C1 N1 Ta1 117.3(6)
C15 N1 Ta1 117.1(6)
N1 C1 C2 110.6(7)
N1 C1 C6 131.3(9)
C2 C1 C6 117.8(9)
O1 C2 C3 125.9(8)
O1 C2 C1 111.2(8)
C3 C2 C1 122.9(9)
C2 C3 C4 116.6(9)
C2 C3 C7 121.3(9)
C4 C3 C7 122.0(9)
C5 C4 C3 123.2(9)
C6 C5 C4 119.5(9)
C6 C5 C11 119.6(9)
C4 C5 C11 120.8(9)
C5 C6 C1 119.9(10)
C10 C7 C3 112.6(9)
C10 C7 C9 109.0(9)
C3 C7 C9 110.4(9)
C10 C7 C8 105.3(9)
C3 C7 C8 109.0(9)
C9 C7 C8 110.4(9)
C12 C11 C14 111.8(13)
C12 C11 C5 109.3(10)
C14 C11 C5 112.5(9)
C12 C11 C13 110.7(10)
C14 C11 C13 103.9(11)
C5 C11 C13 108.6(10)
C16 C15 C20 118.1(8)
C16 C15 N1 111.7(8)
C20 C15 N1 130.2(9)
C15 C16 C17 125.7(9)
C15 C16 O2 112.4(7)
C17 C16 O2 122.0(8)
C16 C17 C18 113.8(9)
C16 C17 C21 123.2(9)
C18 C17 C21 123.0(9)
C19 C18 C17 122.4(10)
C18 C19 C20 120.2(10)
C18 C19 C25 119.4(10)
C20 C19 C25 120.4(10)
C15 C20 C19 119.8(9)
C24 C21 C22 109.1(9)
C24 C21 C17 109.7(9)
C22 C21 C17 109.2(9)
C24 C21 C23 110.0(10)
C22 C21 C23 107.5(10)
C17 C21 C23 111.3(9)
C28 C25 C26 114.8(18)
C28 C25 C27 105(2)
C26 C25 C27 105.7(19)
C28 C25 C19 114.1(12)
C26 C25 C19 106.0(14)
C27 C25 C19 111.5(10)
C31B O3 C31A 48.2(14)
C31B O3 C30A 85.6(15)
C31A O3 C30A 112.8(13)
C31B O3 C30B 112.6(17)
C31A O3 C30B 87.9(14)
C30A O3 C30B 65.7(14)
C31B O3 Ta1 131.1(15)
C31A O3 Ta1 128.1(11)
C30A O3 Ta1 118.9(11)
C30B O3 Ta1 115.9(9)
C29A C30A O3 112.4(18)
C32A C31A O3 111.5(17)
C34 O4 C35 116.8(15)
O4 C34 C33 118.3(15)
O4 C35 C36 114.0(14)

loop_
_geom_bond_atom_site_label_1
_geom_bond_atom_site_label_2
_geom_bond_distance
Ta1 O1 1.877(6)
Ta1 O2 1.894(6)
Ta1 N1 2.040(7)
Ta1 O3 2.183(7)
Ta1 Cl1A 2.367(2)
Ta1 Cl2A 2.388(3)
O1 C2 1.359(10)
O2 C16 1.423(11)
N1 C1 1.405(13)
N1 C15 1.431(12)
C1 C2 1.410(13)
C1 C6 1.434(13)
C2 C3 1.392(13)
C3 C4 1.396(14)
C3 C7 1.527(13)
C4 C5 1.391(14)
C5 C6 1.384(14)
C5 C11 1.531(14)
C7 C10 1.505(13)
C7 C9 1.542(16)
C7 C8 1.565(16)
C11 C12 1.504(19)
C11 C14 1.528(19)
C11 C13 1.535(17)
C15 C16 1.360(13)
C15 C20 1.372(14)
C16 C17 1.374(13)
C17 C18 1.418(15)
C17 C21 1.532(14)
C18 C19 1.357(16)
C19 C20 1.382(15)
C19 C25 1.581(15)
C21 C24 1.508(17)
C21 C22 1.515(17)
C21 C23 1.548(14)
C25 C28 1.42(2)
C25 C26 1.44(3)
C25 C27 1.52(2)
O3 C31B 1.308(19)
O3 C31A 1.46(2)
O3 C30A 1.54(3)
O3 C30B 1.70(3)
C29A C30A 1.45(3)
C31A C32A 1.41(3)
O4 C34 1.46(2)
O4 C35 1.52(2)
C33 C34 1.57(3)
C35 C36 1.54(3)

loop_
_geom_torsion_atom_site_label_1
_geom_torsion_atom_site_label_2
_geom_torsion_atom_site_label_3
_geom_torsion_atom_site_label_4
_geom_torsion
O2 Ta1 O1 C2 -4.6(10)
N1 Ta1 O1 C2 3.5(7)
O3 Ta1 O1 C2 -178.2(7)
Cl1A Ta1 O1 C2 100.5(7)
Cl2A Ta1 O1 C2 -97.0(7)
O1 Ta1 O2 C16 7.5(10)
N1 Ta1 O2 C16 -0.7(7)
O3 Ta1 O2 C16 -179.6(6)
Cl1A Ta1 O2 C16 -98.7(7)
Cl2A Ta1 O2 C16 101.0(7)
O1 Ta1 N1 C1 -0.1(6)
O2 Ta1 N1 C1 175.9(7)
O3 Ta1 N1 C1 -9.7(19)
Cl1A Ta1 N1 C1 -94.3(6)
Cl2A Ta1 N1 C1 90.2(6)
O1 Ta1 N1 C15 -177.1(6)
O2 Ta1 N1 C15 -1.1(6)
O3 Ta1 N1 C15 173.3(13)
Cl1A Ta1 N1 C15 88.7(6)
Cl2A Ta1 N1 C15 -86.8(6)
C15 N1 C1 C2 173.9(8)
Ta1 N1 C1 C2 -2.8(10)
C15 N1 C1 C6 -0.3(15)
Ta1 N1 C1 C6 -177.0(9)
Ta1 O1 C2 C3 174.1(7)
Ta1 O1 C2 C1 -6.1(11)
N1 C1 C2 O1 5.1(11)
C6 C1 C2 O1 -179.9(9)
N1 C1 C2 C3 -175.1(9)
C6 C1 C2 C3 0.0(15)
O1 C2 C3 C4 179.6(9)
C1 C2 C3 C4 -0.2(14)
O1 C2 C3 C7 -2.8(15)
C1 C2 C3 C7 177.4(10)
C2 C3 C4 C5 -1.6(16)
C7 C3 C4 C5 -179.2(11)
C3 C4 C5 C6 3.7(18)
C3 C4 C5 C11 178.8(11)
C4 C5 C6 C1 -3.8(17)
C11 C5 C6 C1 -178.9(10)
N1 C1 C6 C5 175.9(10)
C2 C1 C6 C5 2.0(16)
C2 C3 C7 C10 180.0(10)
C4 C3 C7 C10 -2.6(15)
C2 C3 C7 C9 -57.9(12)
C4 C3 C7 C9 119.5(11)
C2 C3 C7 C8 63.5(12)
C4 C3 C7 C8 -119.0(11)
C6 C5 C11 C12 -125.7(13)
C4 C5 C11 C12 59.2(15)
C6 C5 C11 C14 -1.0(17)
C4 C5 C11 C14 -176.1(12)
C6 C5 C11 C13 113.5(12)
C4 C5 C11 C13 -61.6(15)
C1 N1 C15 C16 -174.1(9)
Ta1 N1 C15 C16 2.6(9)
C1 N1 C15 C20 4.8(14)
Ta1 N1 C15 C20 -178.5(8)
C20 C15 C16 C17 -1.7(15)
N1 C15 C16 C17 177.4(9)
C20 C15 C16 O2 178.0(8)
N1 C15 C16 O2 -2.9(11)
Ta1 O2 C16 C15 2.3(11)
Ta1 O2 C16 C17 -178.0(7)
C15 C16 C17 C18 -1.1(15)
O2 C16 C17 C18 179.2(9)
C15 C16 C17 C21 -177.1(10)
O2 C16 C17 C21 3.3(15)
C16 C17 C18 C19 3.1(16)
C21 C17 C18 C19 179.0(11)
C17 C18 C19 C20 -2.2(18)
C17 C18 C19 C25 179.7(11)
C16 C15 C20 C19 2.7(14)
N1 C15 C20 C19 -176.2(10)
C18 C19 C20 C15 -0.9(17)
C25 C19 C20 C15 177.3(10)
C16 C17 C21 C24 -60.7(14)
C18 C17 C21 C24 123.8(12)
C16 C17 C21 C22 58.9(14)
C18 C17 C21 C22 -116.6(12)
C16 C17 C21 C23 177.4(11)
C18 C17 C21 C23 1.8(16)
C18 C19 C25 C28 -28(2)
C20 C19 C25 C28 154.3(18)
C18 C19 C25 C26 99.7(16)
C20 C19 C25 C26 -78.5(16)
C18 C19 C25 C27 -146(2)
C20 C19 C25 C27 36(2)
O1 Ta1 O3 C31B 146.4(17)
O2 Ta1 O3 C31B -30.3(17)
N1 Ta1 O3 C31B 155.7(19)
Cl1A Ta1 O3 C31B -118.1(17)
Cl2A Ta1 O3 C31B 54.0(16)
O1 Ta1 O3 C31A -149.7(13)
O2 Ta1 O3 C31A 33.7(13)
N1 Ta1 O3 C31A -140.4(18)
Cl1A Ta1 O3 C31A -54.2(13)
Cl2A Ta1 O3 C31A 118.0(13)
O1 Ta1 O3 C30A 34.9(12)
O2 Ta1 O3 C30A -141.7(12)
N1 Ta1 O3 C30A 44(2)
Cl1A Ta1 O3 C30A 130.4(12)
Cl2A Ta1 O3 C30A -57.4(12)
O1 Ta1 O3 C30B -40.4(13)
O2 Ta1 O3 C30B 143.0(13)
N1 Ta1 O3 C30B -31(2)
Cl1A Ta1 O3 C30B 55.1(12)
Cl2A Ta1 O3 C30B -132.8(13)
C31B O3 C30A C29A 115(2)
C31A O3 C30A C29A 74(2)
C30B O3 C30A C29A -2.5(17)
Ta1 O3 C30A C29A -109.9(16)
C31B O3 C31A C32A 65(2)
C30A O3 C31A C32A 126.1(18)
C30B O3 C31A C32A -171.4(18)
Ta1 O3 C31A C32A -49(2)
C35 O4 C34 C33 160.6(16)
C34 O4 C35 C36 -177(2)
